data_4312309
loop_
_publ_author_name
'Donald J. Darensbourg'
'Cesar G. Ortiz'
'Jason C. Yarbrough'

_publ_section_title
;
 Synthesis and Structures of Nickel and Palladium Salicylaldiminato
 1,3,5-Triaza-7-phosphaadamantane (PTA) Complexes
;
_journal_name_full 'Inorganic Chemistry'
_journal_page_first 6915
_journal_page_last 6922
_journal_paper_doi 10.1021/ic0341284
_journal_volume 42
_journal_year 2003
_chemical_formula_sum 'C43 H41 N2 Ni O3 P'
_chemical_formula_weight 723.46
_chemical_name_systematic
; 
 ? 
;
_space_group_IT_number 2
_symmetry_cell_setting triclinic
_symmetry_space_group_name_Hall '-P 1'
_symmetry_space_group_name_H-M 'P -1'
_atom_sites_solution_hydrogens geom
_atom_sites_solution_primary direct
_atom_sites_solution_secondary difmap
_audit_creation_method SHELXL-97
_cell_angle_alpha 90.158(2)
_cell_angle_beta 99.214(3)
_cell_angle_gamma 97.906(3)
_cell_formula_units_Z 2
_cell_length_a 9.5718(12)
_cell_length_b 12.0581(16)
_cell_length_c 15.784(2)
_cell_measurement_temperature 110
_cell_volume 1780.6(4)
_computing_cell_refinement 'Bruker SMART'
_computing_data_collection 'Bruker SMART'
_computing_data_reduction 'Bruker SHELXTL'
_computing_molecular_graphics 'Bruker SHELXTL'
_computing_publication_material 'Bruker SHELXTL'
_computing_structure_refinement 'SHELXL-97 (Sheldrick, 1997)'
_computing_structure_solution 'SHELXS-97 (Sheldrick, 1990)'
_diffrn_ambient_temperature 110
_diffrn_measured_fraction_theta_full 0.922
_diffrn_measured_fraction_theta_max 0.922
_diffrn_measurement_device_type 'CCD area detector'
_diffrn_measurement_method 'phi and omega scans'
_diffrn_radiation_monochromator graphite
_diffrn_radiation_source 'fine-focus sealed tube'
_diffrn_radiation_type MoK\a
_diffrn_radiation_wavelength 0.71073
_diffrn_reflns_av_R_equivalents 0.0406
_diffrn_reflns_av_sigmaI/netI 0.1116
_diffrn_reflns_limit_h_max 11
_diffrn_reflns_limit_h_min -12
_diffrn_reflns_limit_k_max 15
_diffrn_reflns_limit_k_min -16
_diffrn_reflns_limit_l_max 19
_diffrn_reflns_limit_l_min -20
_diffrn_reflns_number 11640
_diffrn_reflns_theta_full 28.30
_diffrn_reflns_theta_max 28.30
_diffrn_reflns_theta_min 1.31
_exptl_absorpt_coefficient_mu 0.633
_exptl_absorpt_correction_type none
_exptl_crystal_density_diffrn 1.349
_exptl_crystal_density_method 'not measured'
_exptl_crystal_F_000 760
_refine_diff_density_max 0.627
_refine_diff_density_min -0.445
_refine_diff_density_rms 0.075
_refine_ls_extinction_method none
_refine_ls_goodness_of_fit_ref 0.874
_refine_ls_hydrogen_treatment mixed
_refine_ls_matrix_type full
_refine_ls_number_parameters 455
_refine_ls_number_reflns 8155
_refine_ls_number_restraints 0
_refine_ls_restrained_S_all 0.874
_refine_ls_R_factor_all 0.0898
_refine_ls_R_factor_gt 0.0479
_refine_ls_shift/su_max 0.001
_refine_ls_shift/su_mean 0.000
_refine_ls_structure_factor_coef Fsqd
_refine_ls_weighting_details 'calc w=1/[\s^2^(Fo^2^)+(0.0324P)^2^+0.0000P] where P=(Fo^2^+2Fc^2^)/3'
_refine_ls_weighting_scheme calc
_refine_ls_wR_factor_gt 0.0879
_refine_ls_wR_factor_ref 0.0997
_reflns_number_gt 4971
_reflns_number_total 8155
_reflns_threshold_expression >2sigma(I)
_cod_data_source_file ic0341284si20030205_021052_1.cif
_cod_data_source_block Structure1a
_cod_depositor_comments
;
The following automatic conversions were performed:

'_symmetry_cell_setting' value 'Triclinic' changed to 'triclinic'
according to the built-in table from CIF Core dictionary named
'cif_core.dic' version 2.4.1 from 2010-06-29.

Automatic conversion script
Id: cif_fix_values 1646 2011-03-28 12:23:43Z adriana 
;
_cod_database_code 4312309

loop_
_symmetry_equiv_pos_as_xyz
'x, y, z'
'-x, -y, -z'

loop_
_atom_site_label
_atom_site_type_symbol
_atom_site_fract_x
_atom_site_fract_y
_atom_site_fract_z
_atom_site_U_iso_or_equiv
_atom_site_adp_type
_atom_site_occupancy
_atom_site_symmetry_multiplicity
_atom_site_calc_flag
_atom_site_refinement_flags
_atom_site_disorder_assembly
_atom_site_disorder_group
Ni1 Ni 0.66304(4) 0.75878(3) 0.73684(2) 0.01670(10) Uani 1 1 d . . .
P1 P 0.79451(7) 0.84910(6) 0.65202(5) 0.01605(17) Uani 1 1 d . . .
N1 N 0.5547(2) 0.67295(18) 0.81504(14) 0.0160(5) Uani 1 1 d . . .
N2 N 0.2348(3) 0.9860(2) 0.98843(17) 0.0318(6) Uani 1 1 d . . .
O1 O 0.60143(19) 0.89622(15) 0.76635(12) 0.0206(5) Uani 1 1 d . . .
O2 O 0.1708(3) 0.9074(2) 1.02198(17) 0.0535(7) Uani 1 1 d . . .
O3 O 0.2252(2) 1.08454(19) 1.00421(14) 0.0389(6) Uani 1 1 d . . .
C1 C 0.7173(3) 0.6291(2) 0.69083(18) 0.0189(6) Uani 1 1 d . . .
C2 C 0.4726(3) 0.7147(2) 0.86100(17) 0.0188(6) Uani 1 1 d . . .
H2 H 0.4263 0.6649 0.8958 0.023 Uiso 1 1 calc R . .
C3 C 0.4451(3) 0.8279(2) 0.86441(17) 0.0171(6) Uani 1 1 d . . .
C4 C 0.3513(3) 0.8539(2) 0.91808(18) 0.0212(7) Uani 1 1 d . . .
H4 H 0.3033 0.7970 0.9466 0.025 Uiso 1 1 calc R . .
C5 C 0.3290(3) 0.9623(3) 0.92923(18) 0.0231(7) Uani 1 1 d . . .
C6 C 0.3994(3) 1.0493(2) 0.88707(18) 0.0235(7) Uani 1 1 d . . .
H6 H 0.3841 1.1228 0.8954 0.028 Uiso 1 1 calc R . .
C7 C 0.4907(3) 1.0257(2) 0.83351(18) 0.0227(7) Uani 1 1 d . . .
H7 H 0.5375 1.0842 0.8059 0.027 Uiso 1 1 calc R . .
C8 C 0.5165(3) 0.9148(2) 0.81875(18) 0.0192(6) Uani 1 1 d . . .
C9 C 0.5746(3) 0.5576(2) 0.83510(18) 0.0181(6) Uani 1 1 d . . .
C10 C 0.4911(3) 0.4694(2) 0.78558(18) 0.0200(6) Uani 1 1 d . . .
C11 C 0.5229(3) 0.3615(2) 0.80339(19) 0.0258(7) Uani 1 1 d . . .
H11 H 0.4706 0.3009 0.7707 0.031 Uiso 1 1 calc R . .
C12 C 0.6310(3) 0.3437(2) 0.8688(2) 0.0271(7) Uani 1 1 d . . .
H12 H 0.6520 0.2714 0.8791 0.033 Uiso 1 1 calc R . .
C13 C 0.7084(3) 0.4319(2) 0.9191(2) 0.0263(7) Uani 1 1 d . . .
H13 H 0.7787 0.4179 0.9642 0.032 Uiso 1 1 calc R . .
C14 C 0.6829(3) 0.5417(2) 0.90363(18) 0.0198(6) Uani 1 1 d . . .
C15 C 0.7666(3) 0.6397(2) 0.95897(19) 0.0237(7) Uani 1 1 d . . .
H15 H 0.7599 0.7075 0.9254 0.028 Uiso 1 1 calc R . .
C16 C 0.9240(3) 0.6311(3) 0.9861(2) 0.0450(10) Uani 1 1 d . . .
H16A H 0.9343 0.5713 1.0257 0.068 Uiso 1 1 calc R . .
H16B H 0.9718 0.7004 1.0133 0.068 Uiso 1 1 calc R . .
H16C H 0.9654 0.6162 0.9365 0.068 Uiso 1 1 calc R . .
C17 C 0.6976(4) 0.6538(3) 1.0383(2) 0.0422(9) Uani 1 1 d . . .
H17A H 0.6969 0.5864 1.0705 0.063 Uiso 1 1 calc R . .
H17B H 0.6013 0.6686 1.0208 0.063 Uiso 1 1 calc R . .
H17C H 0.7513 0.7153 1.0733 0.063 Uiso 1 1 calc R . .
C18 C 0.3687(3) 0.4916(2) 0.71584(19) 0.0244(7) Uani 1 1 d . . .
H18 H 0.4005 0.5612 0.6883 0.029 Uiso 1 1 calc R . .
C19 C 0.3270(3) 0.4001(3) 0.6457(2) 0.0343(8) Uani 1 1 d . . .
H19A H 0.4111 0.3840 0.6249 0.051 Uiso 1 1 calc R . .
H19B H 0.2620 0.4252 0.5994 0.051 Uiso 1 1 calc R . .
H19C H 0.2817 0.3336 0.6689 0.051 Uiso 1 1 calc R . .
C20 C 0.2351(3) 0.5092(3) 0.7531(2) 0.0319(8) Uani 1 1 d . . .
H20A H 0.2037 0.4436 0.7831 0.048 Uiso 1 1 calc R . .
H20B H 0.1606 0.5225 0.7074 0.048 Uiso 1 1 calc R . .
H20C H 0.2571 0.5725 0.7923 0.048 Uiso 1 1 calc R . .
C21 C 0.9521(3) 0.7942(2) 0.62480(18) 0.0171(6) Uani 1 1 d . . .
C22 C 0.9367(3) 0.7128(2) 0.56046(18) 0.0202(6) Uani 1 1 d . . .
H22 H 0.8464 0.6880 0.5299 0.024 Uiso 1 1 calc R . .
C23 C 1.0542(3) 0.6679(2) 0.54106(19) 0.0235(7) Uani 1 1 d . . .
H23 H 1.0427 0.6134 0.4978 0.028 Uiso 1 1 calc R . .
C24 C 1.1875(3) 0.7049(2) 0.58642(19) 0.0249(7) Uani 1 1 d . . .
H24 H 1.2666 0.6754 0.5733 0.030 Uiso 1 1 calc R . .
C25 C 1.2054(3) 0.7849(3) 0.65094(19) 0.0265(7) Uani 1 1 d . . .
H25 H 1.2961 0.8091 0.6814 0.032 Uiso 1 1 calc R . .
C26 C 1.0874(3) 0.8296(2) 0.67059(18) 0.0218(7) Uani 1 1 d . . .
H26 H 1.0993 0.8833 0.7145 0.026 Uiso 1 1 calc R . .
C27 C 0.8728(3) 0.9898(2) 0.69242(18) 0.0169(6) Uani 1 1 d . . .
C28 C 0.9079(3) 1.0091(2) 0.78055(19) 0.0228(7) Uani 1 1 d . . .
H28 H 0.8812 0.9533 0.8177 0.027 Uiso 1 1 calc R . .
C29 C 0.9822(3) 1.1104(3) 0.8136(2) 0.0269(7) Uani 1 1 d . . .
H29 H 1.0054 1.1227 0.8727 0.032 Uiso 1 1 calc R . .
C30 C 1.0219(3) 1.1932(3) 0.7585(2) 0.0303(8) Uani 1 1 d . . .
H30 H 1.0731 1.2610 0.7807 0.036 Uiso 1 1 calc R . .
C31 C 0.9865(3) 1.1764(2) 0.6710(2) 0.0264(7) Uani 1 1 d . . .
H31 H 1.0123 1.2332 0.6344 0.032 Uiso 1 1 calc R . .
C32 C 0.9125(3) 1.0749(2) 0.63728(19) 0.0214(7) Uani 1 1 d . . .
H32 H 0.8893 1.0633 0.5781 0.026 Uiso 1 1 calc R . .
C33 C 0.6848(3) 0.8648(2) 0.54830(18) 0.0174(6) Uani 1 1 d . . .
C34 C 0.7401(3) 0.8937(2) 0.47305(19) 0.0229(7) Uani 1 1 d . . .
H34 H 0.8384 0.9049 0.4741 0.027 Uiso 1 1 calc R . .
C35 C 0.6491(3) 0.9056(2) 0.39727(19) 0.0266(7) Uani 1 1 d . . .
H35 H 0.6866 0.9247 0.3476 0.032 Uiso 1 1 calc R . .
C36 C 0.5027(3) 0.8892(3) 0.3950(2) 0.0281(7) Uani 1 1 d . . .
H36 H 0.4418 0.8981 0.3441 0.034 Uiso 1 1 calc R . .
C37 C 0.4473(3) 0.8598(2) 0.46846(19) 0.0250(7) Uani 1 1 d . . .
H37 H 0.3488 0.8476 0.4667 0.030 Uiso 1 1 calc R . .
C38 C 0.5371(3) 0.8484(2) 0.54456(19) 0.0199(6) Uani 1 1 d . . .
H38 H 0.4985 0.8296 0.5939 0.024 Uiso 1 1 calc R . .
C39 C 0.6418(3) 0.5791(2) 0.61498(19) 0.0236(7) Uani 1 1 d . . .
H39 H 0.5721 0.6151 0.5828 0.028 Uiso 1 1 calc R . .
C40 C 0.6680(3) 0.4757(3) 0.5859(2) 0.0316(8) Uani 1 1 d . . .
H40 H 0.6166 0.4437 0.5346 0.038 Uiso 1 1 calc R . .
C41 C 0.7701(3) 0.4213(3) 0.6333(2) 0.0334(8) Uani 1 1 d . . .
H41 H 0.7855 0.3512 0.6151 0.040 Uiso 1 1 calc R . .
C42 C 0.8489(3) 0.4702(3) 0.7070(2) 0.0323(8) Uani 1 1 d . . .
H42 H 0.9185 0.4334 0.7385 0.039 Uiso 1 1 calc R . .
C43 C 0.8261(3) 0.5743(2) 0.7356(2) 0.0244(7) Uani 1 1 d . . .
H43 H 0.8833 0.6081 0.7846 0.029 Uiso 1 1 calc R . .

loop_
_atom_site_aniso_label
_atom_site_aniso_U_11
_atom_site_aniso_U_22
_atom_site_aniso_U_33
_atom_site_aniso_U_23
_atom_site_aniso_U_13
_atom_site_aniso_U_12
Ni1 0.0185(2) 0.0126(2) 0.0197(2) 0.00065(15) 0.00618(16) 0.00092(15)
P1 0.0167(4) 0.0142(4) 0.0176(4) 0.0003(3) 0.0049(3) 0.0009(3)
N1 0.0173(12) 0.0134(12) 0.0170(13) 0.0019(10) 0.0020(10) 0.0015(10)
N2 0.0307(16) 0.0346(17) 0.0333(17) -0.0042(13) 0.0146(13) 0.0054(13)
O1 0.0251(11) 0.0145(11) 0.0240(11) 0.0000(9) 0.0111(9) 0.0010(9)
O2 0.0640(18) 0.0364(16) 0.072(2) 0.0005(14) 0.0506(16) 0.0031(13)
O3 0.0471(15) 0.0349(14) 0.0412(15) -0.0053(11) 0.0189(12) 0.0155(12)
C1 0.0177(15) 0.0138(15) 0.0262(17) 0.0007(13) 0.0106(13) -0.0023(12)
C2 0.0174(15) 0.0203(16) 0.0180(16) 0.0027(12) 0.0055(12) -0.0026(12)
C3 0.0176(15) 0.0165(15) 0.0171(15) -0.0001(12) 0.0033(12) 0.0009(12)
C4 0.0190(15) 0.0255(17) 0.0194(16) 0.0010(13) 0.0066(13) 0.0006(13)
C5 0.0202(16) 0.0300(18) 0.0214(17) -0.0017(13) 0.0076(13) 0.0068(13)
C6 0.0290(17) 0.0198(16) 0.0234(17) -0.0039(13) 0.0060(14) 0.0072(13)
C7 0.0303(17) 0.0153(16) 0.0237(17) 0.0002(13) 0.0096(14) 0.0013(13)
C8 0.0197(15) 0.0218(16) 0.0159(15) -0.0019(12) 0.0033(13) 0.0020(12)
C9 0.0195(15) 0.0135(15) 0.0229(16) 0.0028(12) 0.0075(13) 0.0029(12)
C10 0.0221(16) 0.0148(15) 0.0226(16) 0.0016(12) 0.0063(13) -0.0026(12)
C11 0.0323(18) 0.0146(16) 0.0283(18) -0.0016(13) 0.0047(15) -0.0037(13)
C12 0.0358(19) 0.0123(16) 0.0332(19) 0.0031(14) 0.0054(15) 0.0038(14)
C13 0.0291(17) 0.0234(17) 0.0261(18) 0.0081(14) 0.0013(14) 0.0060(14)
C14 0.0198(15) 0.0168(15) 0.0219(16) -0.0001(12) 0.0037(13) -0.0007(12)
C15 0.0267(17) 0.0193(16) 0.0228(17) 0.0007(13) -0.0019(14) 0.0021(13)
C16 0.037(2) 0.038(2) 0.056(3) -0.0121(19) -0.0035(19) 0.0025(17)
C17 0.051(2) 0.044(2) 0.030(2) -0.0049(17) 0.0026(18) 0.0040(18)
C18 0.0230(16) 0.0193(16) 0.0282(18) 0.0065(14) 0.0017(14) -0.0036(13)
C19 0.0308(18) 0.033(2) 0.032(2) -0.0004(16) -0.0028(16) -0.0099(15)
C20 0.0253(17) 0.0238(18) 0.043(2) 0.0059(16) -0.0002(15) -0.0017(14)
C21 0.0178(15) 0.0182(15) 0.0168(15) 0.0058(12) 0.0072(12) 0.0026(12)
C22 0.0170(15) 0.0197(16) 0.0233(17) -0.0006(13) 0.0048(13) -0.0012(12)
C23 0.0290(17) 0.0190(16) 0.0252(17) 0.0023(13) 0.0125(14) 0.0033(13)
C24 0.0231(17) 0.0260(18) 0.0298(18) 0.0072(14) 0.0112(14) 0.0104(14)
C25 0.0170(16) 0.0338(19) 0.0274(18) 0.0018(15) 0.0000(13) 0.0030(14)
C26 0.0220(16) 0.0245(17) 0.0188(16) -0.0019(13) 0.0036(13) 0.0025(13)
C27 0.0143(14) 0.0150(15) 0.0225(16) -0.0022(12) 0.0072(12) 0.0009(11)
C28 0.0262(17) 0.0172(16) 0.0254(17) 0.0004(13) 0.0089(14) -0.0007(13)
C29 0.0308(18) 0.0270(18) 0.0210(17) -0.0052(14) 0.0055(14) -0.0041(14)
C30 0.0310(18) 0.0172(17) 0.040(2) -0.0047(15) 0.0049(16) -0.0040(14)
C31 0.0251(17) 0.0179(17) 0.0343(19) 0.0066(14) 0.0032(15) -0.0021(13)
C32 0.0191(15) 0.0232(17) 0.0230(17) 0.0025(13) 0.0051(13) 0.0043(13)
C33 0.0227(15) 0.0111(14) 0.0186(15) -0.0016(12) 0.0040(12) 0.0025(12)
C34 0.0234(16) 0.0201(17) 0.0256(17) -0.0007(13) 0.0072(14) 0.0008(13)
C35 0.0360(19) 0.0266(18) 0.0178(17) 0.0009(13) 0.0061(14) 0.0046(15)
C36 0.0336(19) 0.0264(18) 0.0235(18) 0.0015(14) -0.0034(14) 0.0110(15)
C37 0.0225(16) 0.0213(17) 0.0305(19) -0.0015(14) 0.0018(14) 0.0035(13)
C38 0.0196(16) 0.0152(15) 0.0254(17) -0.0011(13) 0.0071(13) 0.0004(12)
C39 0.0215(16) 0.0207(17) 0.0279(18) -0.0001(13) 0.0051(14) -0.0011(13)
C40 0.0370(19) 0.0248(18) 0.034(2) -0.0071(15) 0.0146(16) -0.0025(15)
C41 0.038(2) 0.0166(17) 0.051(2) -0.0037(16) 0.0244(18) 0.0024(15)
C42 0.0277(18) 0.0256(19) 0.049(2) 0.0079(17) 0.0165(17) 0.0100(15)
C43 0.0222(16) 0.0200(17) 0.0316(18) 0.0009(14) 0.0088(14) -0.0005(13)

loop_
_atom_type_symbol
_atom_type_description
_atom_type_scat_dispersion_real
_atom_type_scat_dispersion_imag
_atom_type_scat_source
C C 0.0033 0.0016 'International Tables Vol C Tables 4.2.6.8 and 6.1.1.4'
H H 0.0000 0.0000 'International Tables Vol C Tables 4.2.6.8 and 6.1.1.4'
N N 0.0061 0.0033 'International Tables Vol C Tables 4.2.6.8 and 6.1.1.4'
O O 0.0106 0.0060 'International Tables Vol C Tables 4.2.6.8 and 6.1.1.4'
P P 0.1023 0.0942 'International Tables Vol C Tables 4.2.6.8 and 6.1.1.4'
Ni Ni 0.3393 1.1124 'International Tables Vol C Tables 4.2.6.8 and 6.1.1.4'

loop_
_geom_angle_atom_site_label_1
_geom_angle_atom_site_label_2
_geom_angle_atom_site_label_3
_geom_angle
_geom_angle_site_symmetry_1
_geom_angle_site_symmetry_3
_geom_angle_publ_flag
C1 Ni1 O1 171.64(10) . . ?
C1 Ni1 N1 92.89(10) . . ?
O1 Ni1 N1 92.86(8) . . ?
C1 Ni1 P1 84.86(8) . . ?
O1 Ni1 P1 89.65(6) . . ?
N1 Ni1 P1 176.61(7) . . ?
C33 P1 C27 106.99(12) . . ?
C33 P1 C21 104.17(13) . . ?
C27 P1 C21 101.16(13) . . ?
C33 P1 Ni1 109.30(9) . . ?
C27 P1 Ni1 113.23(9) . . ?
C21 P1 Ni1 120.84(9) . . ?
C2 N1 C9 113.8(2) . . ?
C2 N1 Ni1 124.33(19) . . ?
C9 N1 Ni1 121.45(17) . . ?
O2 N2 O3 122.9(3) . . ?
O2 N2 C5 118.6(3) . . ?
O3 N2 C5 118.5(3) . . ?
C8 O1 Ni1 129.68(18) . . ?
C39 C1 C43 117.5(3) . . ?
C39 C1 Ni1 120.6(2) . . ?
C43 C1 Ni1 121.6(2) . . ?
N1 C2 C3 127.7(2) . . ?
C4 C3 C2 117.9(2) . . ?
C4 C3 C8 119.9(3) . . ?
C2 C3 C8 122.2(2) . . ?
C5 C4 C3 120.6(3) . . ?
C4 C5 C6 120.9(3) . . ?
C4 C5 N2 118.7(3) . . ?
C6 C5 N2 120.4(3) . . ?
C7 C6 C5 119.6(3) . . ?
C6 C7 C8 122.0(3) . . ?
O1 C8 C7 119.9(2) . . ?
O1 C8 C3 123.1(3) . . ?
C7 C8 C3 117.0(2) . . ?
C10 C9 C14 123.0(3) . . ?
C10 C9 N1 120.0(2) . . ?
C14 C9 N1 116.9(2) . . ?
C9 C10 C11 117.4(3) . . ?
C9 C10 C18 120.5(3) . . ?
C11 C10 C18 122.1(3) . . ?
C12 C11 C10 120.8(3) . . ?
C13 C12 C11 120.7(3) . . ?
C12 C13 C14 121.1(3) . . ?
C13 C14 C9 116.9(3) . . ?
C13 C14 C15 121.6(3) . . ?
C9 C14 C15 121.4(2) . . ?
C16 C15 C14 114.6(3) . . ?
C16 C15 C17 109.6(3) . . ?
C14 C15 C17 109.7(2) . . ?
C10 C18 C19 114.0(2) . . ?
C10 C18 C20 112.0(2) . . ?
C19 C18 C20 108.6(3) . . ?
C22 C21 C26 118.9(2) . . ?
C22 C21 P1 120.3(2) . . ?
C26 C21 P1 120.8(2) . . ?
C21 C22 C23 121.0(3) . . ?
C24 C23 C22 119.4(3) . . ?
C23 C24 C25 120.8(3) . . ?
C24 C25 C26 119.8(3) . . ?
C21 C26 C25 120.2(3) . . ?
C28 C27 C32 119.1(3) . . ?
C28 C27 P1 118.8(2) . . ?
C32 C27 P1 121.7(2) . . ?
C29 C28 C27 120.7(3) . . ?
C30 C29 C28 119.6(3) . . ?
C31 C30 C29 120.7(3) . . ?
C30 C31 C32 120.1(3) . . ?
C31 C32 C27 119.9(3) . . ?
C38 C33 C34 118.4(3) . . ?
C38 C33 P1 117.5(2) . . ?
C34 C33 P1 124.1(2) . . ?
C35 C34 C33 120.3(3) . . ?
C34 C35 C36 120.3(3) . . ?
C37 C36 C35 119.8(3) . . ?
C36 C37 C38 120.4(3) . . ?
C37 C38 C33 120.7(3) . . ?
C1 C39 C40 121.4(3) . . ?
C41 C40 C39 119.8(3) . . ?
C42 C41 C40 120.0(3) . . ?
C41 C42 C43 120.7(3) . . ?
C42 C43 C1 120.4(3) . . ?

loop_
_geom_bond_atom_site_label_1
_geom_bond_atom_site_label_2
_geom_bond_distance
_geom_bond_site_symmetry_2
_geom_bond_publ_flag
Ni1 C1 1.893(3) . ?
Ni1 O1 1.9141(19) . ?
Ni1 N1 1.947(2) . ?
Ni1 P1 2.1754(8) . ?
P1 C33 1.823(3) . ?
P1 C27 1.827(3) . ?
P1 C21 1.838(3) . ?
N1 C2 1.298(3) . ?
N1 C9 1.458(3) . ?
N2 O2 1.226(3) . ?
N2 O3 1.232(3) . ?
N2 C5 1.452(4) . ?
O1 C8 1.288(3) . ?
C1 C39 1.385(4) . ?
C1 C43 1.405(4) . ?
C2 C3 1.428(4) . ?
C3 C4 1.394(4) . ?
C3 C8 1.431(4) . ?
C4 C5 1.368(4) . ?
C5 C6 1.396(4) . ?
C6 C7 1.365(4) . ?
C7 C8 1.418(4) . ?
C9 C10 1.394(4) . ?
C9 C14 1.407(4) . ?
C10 C11 1.395(4) . ?
C10 C18 1.527(4) . ?
C11 C12 1.380(4) . ?
C12 C13 1.378(4) . ?
C13 C14 1.395(4) . ?
C14 C15 1.520(4) . ?
C15 C16 1.516(4) . ?
C15 C17 1.525(4) . ?
C18 C19 1.527(4) . ?
C18 C20 1.531(4) . ?
C21 C22 1.386(4) . ?
C21 C26 1.389(4) . ?
C22 C23 1.388(4) . ?
C23 C24 1.375(4) . ?
C24 C25 1.375(4) . ?
C25 C26 1.394(4) . ?
C27 C28 1.389(4) . ?
C27 C32 1.399(4) . ?
C28 C29 1.381(4) . ?
C29 C30 1.380(4) . ?
C30 C31 1.376(4) . ?
C31 C32 1.386(4) . ?
C33 C38 1.392(4) . ?
C33 C34 1.402(4) . ?
C34 C35 1.382(4) . ?
C35 C36 1.383(4) . ?
C36 C37 1.378(4) . ?
C37 C38 1.380(4) . ?
C39 C40 1.396(4) . ?
C40 C41 1.374(4) . ?
C41 C42 1.365(5) . ?
C42 C43 1.390(4) . ?
